data_9015377
loop_
_publ_author_name
'Mouron, P.'
'Odier, P.'
'Choisnet, J.'

_publ_section_title
;
 Titanates de cuivre substitues a structure bixbyite: Les composes
 Cu1-x Ti1-x Fe2x O3 (0.15<x<0.33)
 _cod_database_code 1001551
;
_journal_name_full 'Journal of Solid State Chemistry'
_journal_page_first 87
_journal_page_last 94
_journal_paper_doi 10.1016/0022-4596(85)90167-7
_journal_volume 60
_journal_year 1985
_chemical_formula_sum 'Cu0.667 Fe0.667 O3 Ti0.667'
_space_group_IT_number 206
_symmetry_space_group_name_Hall '-I 2b 2c 3'
_symmetry_space_group_name_H-M 'I a -3'
_cell_angle_alpha 90
_cell_angle_beta 90
_cell_angle_gamma 90
_cell_length_a 9.4312
_cell_length_b 9.4312
_cell_length_c 9.4312
_cell_formula_units_Z 16
_cell_volume 838.882
_database_code_amcsd 0013563
_exptl_crystal_density_diffrn 5.052
_cod_duplicate_entry 1001551
_cod_original_sg_symbol_H-M 'I a 3'
_cod_original_formula_sum 'Cu.667 Ti.667 Fe.667 O3'
_cod_database_code 9015377
_amcsd_formula_title 'Cu0.6667 Fe0.6667 O3 Ti0.6667'

loop_
_space_group_symop_operation_xyz
x,y,z
1/2+x,1/2+y,1/2+z
1/2+z,x,1/2-y
+z,1/2+x,-y
1/2+z,-x,y
+z,1/2-x,1/2+y
-z,x,1/2+y
1/2-z,1/2+x,+y
-z,-x,-y
1/2-z,1/2-x,1/2-y
1/2+y,1/2-z,-x
+y,-z,1/2-x
-y,1/2-z,x
1/2-y,-z,1/2+x
1/2-y,z,-x
-y,1/2+z,1/2-x
y,z,x
1/2+y,1/2+z,1/2+x
x,1/2-y,1/2+z
1/2+x,-y,+z
-x,y,1/2+z
1/2-x,1/2+y,+z
x,1/2+y,-z
1/2+x,+y,1/2-z
-x,-y,-z
1/2-x,1/2-y,1/2-z
1/2-z,-x,1/2+y
-z,1/2-x,+y
1/2-z,x,-y
-z,1/2+x,1/2-y
z,-x,1/2-y
1/2+z,1/2-x,-y
z,x,y
1/2+z,1/2+x,1/2+y
1/2-y,1/2+z,x
-y,+z,1/2+x
y,1/2+z,-x
1/2+y,+z,1/2-x
1/2+y,-z,x
+y,1/2-z,1/2+x
-y,-z,-x
1/2-y,1/2-z,1/2-x
-x,1/2+y,1/2-z
1/2-x,+y,-z
x,-y,1/2-z
1/2+x,1/2-y,-z
-x,1/2-y,z
1/2-x,-y,1/2+z

loop_
_atom_site_label
_atom_site_fract_x
_atom_site_fract_y
_atom_site_fract_z
_atom_site_occupancy
Cu1 0.25000 0.25000 0.25000 0.33330
Ti1 0.25000 0.25000 0.25000 0.33330
Fe1 0.25000 0.25000 0.25000 0.33330
Cu2 -0.03000 0.00000 0.25000 0.33330
Ti2 -0.03000 0.00000 0.25000 0.33330
Fe2 -0.03000 0.00000 0.25000 0.33330
O1 0.37700 0.15800 0.39500 1.00000

loop_
_cod_related_entry_id
_cod_related_entry_database
_cod_related_entry_code
1 AMCSD 0013563
